data_7116157
loop_
_publ_author_name
'Zhao-Feng Wu'
'Bin Tan'
'Jin-Yun Wang'
'Cheng-Feng Du'
'Zhong-Hua Deng'
'Xiao-Ying Huang'

_publ_section_title
;
 Tunable photoluminescence and direct white-light emission in Mg-based
 coordination networks
;
_journal_name_full Chem.Commun.
_journal_page_first 157
_journal_paper_doi 10.1039/C4cc07634F
_journal_volume 51
_journal_year 2015
_chemical_formula_moiety 'C37 H30 Mg3 N2 O11'
_chemical_formula_sum 'C37 H30 Mg3 N2 O11'
_chemical_formula_weight 751.56
_space_group_IT_number 14
_symmetry_cell_setting monoclinic
_symmetry_space_group_name_Hall '-P 2ybc'
_symmetry_space_group_name_H-M 'P 1 21/c 1'
_atom_sites_solution_hydrogens geom
_atom_sites_solution_primary direct
_atom_sites_solution_secondary difmap
_audit_creation_method SHELXL-97
_cell_angle_alpha 90.00
_cell_angle_beta 92.783(2)
_cell_angle_gamma 90.00
_cell_formula_units_Z 4
_cell_length_a 11.5400(3)
_cell_length_b 12.0576(4)
_cell_length_c 22.8377(5)
_cell_measurement_reflns_used 8293
_cell_measurement_temperature 293(2)
_cell_measurement_theta_max 28.7722
_cell_measurement_theta_min 2.4396
_cell_volume 3174.00(15)
_computing_cell_refinement
;
CrysAlisPro, Oxford Diffraction Ltd.,
Version 1.171.33.66
;
_computing_data_collection
;
CrysAlisPro, Oxford Diffraction Ltd.,
Version 1.171.33.66
;
_computing_data_reduction
;
CrysAlisPro, Oxford Diffraction Ltd.,
Version 1.171.33.66
;
_computing_molecular_graphics 'DIAMOND. Version 3.0. Crystal Impact'
_computing_publication_material 'Windows Word 2003'
_computing_structure_refinement 'SHELXL-97 (Sheldrick, 1997)'
_computing_structure_solution 'SHELXS-97 (Sheldrick, 1990)'
_diffrn_ambient_temperature 293(2)
_diffrn_detector_area_resol_mean 16.2083
_diffrn_measured_fraction_theta_full 0.996
_diffrn_measured_fraction_theta_max 0.996
_diffrn_measurement_device_type 'Xcalibur, Eos'
_diffrn_measurement_method '\w scans'
_diffrn_radiation_monochromator graphite
_diffrn_radiation_source 'fine-focus sealed tube'
_diffrn_radiation_type MoK\a
_diffrn_radiation_wavelength 0.71073
_diffrn_reflns_av_R_equivalents 0.0202
_diffrn_reflns_av_sigmaI/netI 0.0349
_diffrn_reflns_limit_h_max 11
_diffrn_reflns_limit_h_min -14
_diffrn_reflns_limit_k_max 12
_diffrn_reflns_limit_k_min -15
_diffrn_reflns_limit_l_max 28
_diffrn_reflns_limit_l_min -28
_diffrn_reflns_number 13818
_diffrn_reflns_theta_full 26.50
_diffrn_reflns_theta_max 26.50
_diffrn_reflns_theta_min 2.63
_exptl_absorpt_coefficient_mu 0.168
_exptl_absorpt_correction_T_max 1.00000
_exptl_absorpt_correction_T_min 0.88936
_exptl_absorpt_correction_type multi-scan
_exptl_absorpt_process_details
;
CrysAlisPro, Oxford Diffraction Ltd.,
Version 1.171.33.66 (release 28-04-2010 CrysAlis171 .NET)
(compiled Apr 28 2010,14:27:37)
Empirical absorption correction using spherical harmonics,
 implemented in SCALE3 ABSPACK scaling algorithm.
;
_exptl_crystal_colour brown
_exptl_crystal_density_diffrn 1.573
_exptl_crystal_density_method 'not measured'
_exptl_crystal_description colorless
_exptl_crystal_F_000 1560
_exptl_crystal_size_max 0.35
_exptl_crystal_size_mid 0.27
_exptl_crystal_size_min 0.24
_refine_diff_density_max 0.254
_refine_diff_density_min -0.261
_refine_diff_density_rms 0.047
_refine_ls_extinction_method none
_refine_ls_goodness_of_fit_ref 1.013
_refine_ls_hydrogen_treatment constr
_refine_ls_matrix_type full
_refine_ls_number_parameters 478
_refine_ls_number_reflns 6548
_refine_ls_number_restraints 0
_refine_ls_restrained_S_all 1.013
_refine_ls_R_factor_all 0.0450
_refine_ls_R_factor_gt 0.0322
_refine_ls_shift/su_max 0.000
_refine_ls_shift/su_mean 0.000
_refine_ls_structure_factor_coef Fsqd
_refine_ls_weighting_details 'calc w=1/[\s^2^(Fo^2^)+(0.0300P)^2^+1.1000P] where P=(Fo^2^+2Fc^2^)/3'
_refine_ls_weighting_scheme calc
_refine_ls_wR_factor_gt 0.0715
_refine_ls_wR_factor_ref 0.0739
_reflns_number_gt 5073
_reflns_number_total 6548
_reflns_threshold_expression >2sigma(I)
_cod_data_source_file c4cc07634f2.cif
_cod_data_source_block compound-3
_cod_original_sg_symbol_H-M 'P 21/c'
_cod_database_code 7116157

loop_
_symmetry_equiv_pos_as_xyz
'x, y, z'
'-x, y+1/2, -z+1/2'
'-x, -y, -z'
'x, -y-1/2, z-1/2'

loop_
_atom_site_label
_atom_site_type_symbol
_atom_site_fract_x
_atom_site_fract_y
_atom_site_fract_z
_atom_site_U_iso_or_equiv
_atom_site_adp_type
_atom_site_occupancy
_atom_site_symmetry_multiplicity
_atom_site_calc_flag
_atom_site_refinement_flags
Mg1 Mg 0.11626(4) 0.47699(4) 0.03106(2) 0.01412(12) Uani 1 1 d .
Mg2 Mg -0.02915(4) 0.23206(4) 0.02155(2) 0.01351(12) Uani 1 1 d .
Mg3 Mg 0.10864(4) -0.00928(4) 0.04320(2) 0.01426(12) Uani 1 1 d .
O1 O 0.05132(10) 0.45849(10) 0.11324(4) 0.0245(3) Uani 1 1 d .
O2 O -0.02233(10) 0.28748(10) 0.10826(4) 0.0239(3) Uani 1 1 d .
O3 O 0.09253(12) 0.21319(12) 0.39740(5) 0.0387(4) Uani 1 1 d .
O4 O -0.03560(9) 0.33591(9) 0.42756(4) 0.0169(2) Uani 1 1 d .
O5 O 0.21158(10) 0.33740(10) 0.04465(5) 0.0280(3) Uani 1 1 d .
O6 O 0.15002(9) 0.16721(9) 0.02418(4) 0.0175(2) Uani 1 1 d .
O7 O 0.78891(9) 0.23814(9) 0.02317(5) 0.0192(2) Uani 1 1 d .
O8 O 0.74065(9) 0.08136(10) -0.02399(5) 0.0207(3) Uani 1 1 d .
O9 O -0.01425(8) 0.38705(9) -0.01261(4) 0.0130(2) Uani 1 1 d .
H9 H 0.0137 0.3691 -0.0450 0.019 Uiso 1 1 d R
O10 O -0.04706(8) 0.06478(9) 0.04005(4) 0.0129(2) Uani 1 1 d .
H10 H -0.0931 0.0539 0.0674 0.019 Uiso 1 1 d R
O11 O 0.19931(10) 0.50809(12) -0.05058(5) 0.0354(3) Uani 1 1 d .
H11C H 0.1637 0.4780 -0.0799 0.053 Uiso 1 1 d R
H11D H 0.2090 0.5775 -0.0546 0.053 Uiso 1 1 d R
N1 N 0.27266(12) 0.56541(12) 0.06839(6) 0.0216(3) Uani 1 1 d .
N2 N 0.82224(12) 0.52930(12) 0.36839(5) 0.0215(3) Uani 1 1 d .
C1 C 0.01625(13) 0.37063(14) 0.13614(6) 0.0178(3) Uani 1 1 d .
C2 C 0.01745(14) 0.36346(14) 0.20262(6) 0.0182(3) Uani 1 1 d .
C3 C -0.06798(14) 0.30264(15) 0.22681(7) 0.0233(4) Uani 1 1 d .
H3A H -0.1255 0.2708 0.2023 0.028 Uiso 1 1 calc R
C4 C -0.07157(15) 0.28673(16) 0.28764(7) 0.0254(4) Uani 1 1 d .
H4A H -0.1325 0.2470 0.3026 0.030 Uiso 1 1 calc R
C5 C 0.01350(14) 0.32890(14) 0.32509(6) 0.0193(3) Uani 1 1 d .
C6 C 0.10285(14) 0.39483(14) 0.30236(6) 0.0179(3) Uani 1 1 d .
C7 C 0.10477(13) 0.41470(14) 0.24058(6) 0.0170(3) Uani 1 1 d .
C8 C 0.19637(15) 0.48060(16) 0.22057(7) 0.0267(4) Uani 1 1 d .
H8A H 0.2009 0.4932 0.1806 0.032 Uiso 1 1 calc R
C9 C 0.27817(16) 0.52615(17) 0.25847(8) 0.0329(4) Uani 1 1 d .
H9A H 0.3359 0.5710 0.2441 0.039 Uiso 1 1 calc R
C10 C 0.27608(15) 0.50605(16) 0.31889(8) 0.0301(4) Uani 1 1 d .
H10A H 0.3324 0.5370 0.3444 0.036 Uiso 1 1 calc R
C11 C 0.19156(14) 0.44131(15) 0.33996(7) 0.0230(4) Uani 1 1 d .
H11A H 0.1917 0.4270 0.3800 0.028 Uiso 1 1 calc R
C12 C 0.02441(14) 0.29088(14) 0.38847(6) 0.0189(3) Uani 1 1 d .
C13 C 0.22923(13) 0.23700(14) 0.03664(6) 0.0164(3) Uani 1 1 d .
C14 C 0.35457(13) 0.20239(13) 0.03911(6) 0.0162(3) Uani 1 1 d .
C15 C 0.39203(13) 0.14000(14) -0.00598(7) 0.0191(3) Uani 1 1 d .
H15A H 0.3383 0.1063 -0.0319 0.023 Uiso 1 1 calc R
C16 C 0.51121(13) 0.12626(14) -0.01349(6) 0.0189(3) Uani 1 1 d .
H16A H 0.5350 0.0840 -0.0448 0.023 Uiso 1 1 calc R
C17 C 0.59315(12) 0.17319(13) 0.02385(6) 0.0157(3) Uani 1 1 d .
C18 C 0.55773(13) 0.22984(13) 0.07507(6) 0.0160(3) Uani 1 1 d .
C19 C 0.43662(13) 0.24475(14) 0.08256(6) 0.0170(3) Uani 1 1 d .
C20 C 0.40163(14) 0.29808(16) 0.13397(7) 0.0255(4) Uani 1 1 d .
H20A H 0.3231 0.3096 0.1391 0.031 Uiso 1 1 calc R
C21 C 0.48093(15) 0.33283(17) 0.17605(7) 0.0298(4) Uani 1 1 d .
H21A H 0.4562 0.3681 0.2094 0.036 Uiso 1 1 calc R
C22 C 0.59963(15) 0.31587(17) 0.16940(7) 0.0288(4) Uani 1 1 d .
H22A H 0.6531 0.3383 0.1988 0.035 Uiso 1 1 calc R
C23 C 0.63712(14) 0.26686(15) 0.12027(7) 0.0218(4) Uani 1 1 d .
H23A H 0.7163 0.2574 0.1162 0.026 Uiso 1 1 calc R
C24 C 0.71807(13) 0.16420(14) 0.00709(6) 0.0158(3) Uani 1 1 d .
C25 C 0.26351(16) 0.65269(16) 0.10322(7) 0.0282(4) Uani 1 1 d .
H25A H 0.1895 0.6758 0.1121 0.034 Uiso 1 1 calc R
C26 C 0.35701(17) 0.71139(16) 0.12708(8) 0.0330(4) Uani 1 1 d .
H26A H 0.3452 0.7708 0.1521 0.040 Uiso 1 1 calc R
C27 C 0.46841(16) 0.68153(17) 0.11371(7) 0.0318(4) Uani 1 1 d .
C28 C 0.47926(16) 0.59039(18) 0.07779(8) 0.0343(5) Uani 1 1 d .
H28A H 0.5523 0.5665 0.0677 0.041 Uiso 1 1 calc R
C29 C 0.38107(15) 0.53493(17) 0.05698(8) 0.0289(4) Uani 1 1 d .
H29A H 0.3906 0.4727 0.0337 0.035 Uiso 1 1 calc R
C30 C 0.57216(18) 0.74716(19) 0.13702(9) 0.0445(6) Uani 1 1 d .
H30A H 0.5504 0.8246 0.1398 0.053 Uiso 1 1 calc R
H30B H 0.6332 0.7418 0.1094 0.053 Uiso 1 1 calc R
C31 C 0.61906(18) 0.70771(18) 0.19671(8) 0.0381(5) Uani 1 1 d .
H31A H 0.6715 0.7634 0.2135 0.046 Uiso 1 1 calc R
H31B H 0.5551 0.7000 0.2225 0.046 Uiso 1 1 calc R
C32 C 0.6827(2) 0.59804(19) 0.19407(8) 0.0421(5) Uani 1 1 d .
H32A H 0.6296 0.5404 0.1801 0.050 Uiso 1 1 calc R
H32B H 0.7446 0.6036 0.1669 0.050 Uiso 1 1 calc R
C33 C 0.73274(17) 0.56845(16) 0.25413(7) 0.0309(4) Uani 1 1 d .
C34 C 0.84566(17) 0.59538(17) 0.27111(7) 0.0319(4) Uani 1 1 d .
H34A H 0.8942 0.6270 0.2444 0.038 Uiso 1 1 calc R
C35 C 0.88601(15) 0.57532(16) 0.32769(7) 0.0277(4) Uani 1 1 d .
H35A H 0.9621 0.5949 0.3382 0.033 Uiso 1 1 calc R
C36 C 0.71251(15) 0.50360(17) 0.35183(7) 0.0305(4) Uani 1 1 d .
H36A H 0.6657 0.4719 0.3793 0.037 Uiso 1 1 calc R
C37 C 0.66567(17) 0.52185(18) 0.29601(8) 0.0370(5) Uani 1 1 d .
H37A H 0.5889 0.5028 0.2866 0.044 Uiso 1 1 calc R

loop_
_atom_site_aniso_label
_atom_site_aniso_U_11
_atom_site_aniso_U_22
_atom_site_aniso_U_33
_atom_site_aniso_U_23
_atom_site_aniso_U_13
_atom_site_aniso_U_12
Mg1 0.0131(2) 0.0137(3) 0.0153(2) 0.0007(2) -0.00138(19) 0.0004(2)
Mg2 0.0123(2) 0.0123(3) 0.0159(2) -0.0001(2) 0.00078(19) -0.0005(2)
Mg3 0.0111(2) 0.0165(3) 0.0150(2) -0.0029(2) -0.00123(19) 0.0023(2)
O1 0.0387(7) 0.0207(7) 0.0141(5) 0.0024(5) 0.0017(5) -0.0011(6)
O2 0.0305(6) 0.0271(7) 0.0140(5) -0.0017(5) 0.0009(5) -0.0069(6)
O3 0.0518(8) 0.0395(9) 0.0266(6) 0.0146(6) 0.0196(6) 0.0251(7)
O4 0.0197(6) 0.0182(6) 0.0132(5) -0.0008(4) 0.0031(4) -0.0004(5)
O5 0.0180(6) 0.0160(7) 0.0492(7) -0.0009(6) -0.0062(5) 0.0042(5)
O6 0.0100(5) 0.0181(6) 0.0243(5) 0.0009(5) 0.0000(4) -0.0011(5)
O7 0.0109(5) 0.0193(7) 0.0274(6) -0.0017(5) 0.0020(4) -0.0011(5)
O8 0.0124(5) 0.0238(7) 0.0261(6) -0.0074(5) 0.0008(4) 0.0027(5)
O9 0.0156(5) 0.0121(6) 0.0112(5) -0.0011(4) 0.0005(4) 0.0006(5)
O10 0.0107(5) 0.0154(6) 0.0128(5) 0.0004(4) 0.0021(4) 0.0005(4)
O11 0.0286(7) 0.0509(10) 0.0270(6) 0.0019(6) 0.0064(5) -0.0002(7)
N1 0.0226(7) 0.0206(8) 0.0213(7) 0.0018(6) -0.0009(5) -0.0016(6)
N2 0.0262(7) 0.0180(8) 0.0197(7) 0.0005(6) -0.0040(6) 0.0001(6)
C1 0.0177(8) 0.0225(9) 0.0133(7) 0.0007(7) 0.0003(6) 0.0032(7)
C2 0.0212(8) 0.0205(9) 0.0130(7) 0.0013(6) 0.0013(6) 0.0030(7)
C3 0.0224(9) 0.0304(11) 0.0169(8) -0.0001(7) -0.0009(6) -0.0054(8)
C4 0.0248(9) 0.0325(11) 0.0193(8) 0.0032(7) 0.0066(7) -0.0067(8)
C5 0.0254(9) 0.0191(9) 0.0139(7) 0.0007(6) 0.0053(6) 0.0032(7)
C6 0.0223(8) 0.0174(9) 0.0142(7) 0.0004(6) 0.0023(6) 0.0033(7)
C7 0.0206(8) 0.0170(9) 0.0136(7) 0.0004(6) 0.0018(6) 0.0022(7)
C8 0.0308(9) 0.0301(11) 0.0193(8) 0.0048(7) 0.0027(7) -0.0059(8)
C9 0.0309(10) 0.0329(12) 0.0348(10) 0.0050(8) 0.0015(8) -0.0122(9)
C10 0.0297(10) 0.0286(11) 0.0311(9) -0.0041(8) -0.0074(8) -0.0058(9)
C11 0.0296(9) 0.0233(10) 0.0158(7) -0.0017(7) -0.0022(7) 0.0026(8)
C12 0.0225(8) 0.0188(9) 0.0157(7) 0.0022(6) 0.0047(6) -0.0025(7)
C13 0.0125(7) 0.0178(9) 0.0189(7) 0.0030(6) 0.0005(6) 0.0011(7)
C14 0.0113(7) 0.0132(8) 0.0242(8) 0.0039(6) 0.0014(6) 0.0008(6)
C15 0.0131(8) 0.0204(9) 0.0235(8) -0.0020(7) -0.0020(6) -0.0022(7)
C16 0.0163(8) 0.0203(9) 0.0201(8) -0.0031(6) 0.0026(6) 0.0008(7)
C17 0.0106(7) 0.0144(8) 0.0222(8) 0.0024(6) 0.0013(6) 0.0015(6)
C18 0.0139(7) 0.0146(8) 0.0194(7) 0.0024(6) 0.0005(6) 0.0008(7)
C19 0.0126(7) 0.0167(9) 0.0217(8) 0.0028(6) 0.0008(6) 0.0015(7)
C20 0.0176(8) 0.0311(11) 0.0285(9) -0.0008(8) 0.0058(7) 0.0060(8)
C21 0.0301(10) 0.0365(12) 0.0229(8) -0.0082(8) 0.0036(7) 0.0054(9)
C22 0.0253(9) 0.0362(12) 0.0243(9) -0.0061(8) -0.0051(7) 0.0003(9)
C23 0.0139(8) 0.0255(10) 0.0258(8) -0.0007(7) -0.0016(6) 0.0003(7)
C24 0.0121(7) 0.0180(9) 0.0174(7) 0.0026(6) 0.0000(6) 0.0019(7)
C25 0.0284(9) 0.0283(11) 0.0278(9) -0.0006(8) 0.0004(7) 0.0022(8)
C26 0.0423(11) 0.0245(11) 0.0312(10) -0.0038(8) -0.0069(8) -0.0028(9)
C27 0.0360(10) 0.0304(11) 0.0275(9) 0.0108(8) -0.0125(8) -0.0109(9)
C28 0.0221(9) 0.0455(14) 0.0350(10) 0.0026(9) -0.0025(7) -0.0040(9)
C29 0.0234(9) 0.0318(11) 0.0313(9) -0.0029(8) -0.0003(7) 0.0007(8)
C30 0.0456(12) 0.0403(14) 0.0452(12) 0.0165(10) -0.0229(10) -0.0207(11)
C31 0.0418(12) 0.0389(13) 0.0321(10) 0.0065(9) -0.0143(9) -0.0136(10)
C32 0.0554(13) 0.0459(14) 0.0234(9) 0.0031(9) -0.0125(9) -0.0017(11)
C33 0.0420(11) 0.0278(11) 0.0221(8) 0.0015(8) -0.0085(8) -0.0001(9)
C34 0.0373(11) 0.0342(12) 0.0241(9) 0.0055(8) 0.0004(8) -0.0066(9)
C35 0.0264(9) 0.0290(11) 0.0273(9) 0.0026(8) -0.0038(7) -0.0032(8)
C36 0.0284(9) 0.0358(12) 0.0267(9) 0.0064(8) -0.0040(7) -0.0081(9)
C37 0.0319(10) 0.0482(14) 0.0294(9) 0.0049(9) -0.0126(8) -0.0107(10)

loop_
_atom_type_symbol
_atom_type_description
_atom_type_scat_dispersion_real
_atom_type_scat_dispersion_imag
_atom_type_scat_source
C C 0.0033 0.0016 'International Tables Vol C Tables 4.2.6.8 and 6.1.1.4'
H H 0.0000 0.0000 'International Tables Vol C Tables 4.2.6.8 and 6.1.1.4'
N N 0.0061 0.0033 'International Tables Vol C Tables 4.2.6.8 and 6.1.1.4'
O O 0.0106 0.0060 'International Tables Vol C Tables 4.2.6.8 and 6.1.1.4'
Mg Mg 0.0486 0.0363 'International Tables Vol C Tables 4.2.6.8 and 6.1.1.4'

loop_
_geom_angle_atom_site_label_1
_geom_angle_atom_site_label_2
_geom_angle_atom_site_label_3
_geom_angle
_geom_angle_site_symmetry_1
_geom_angle_site_symmetry_3
O5 Mg1 O9 176.15(5) . 3_565
O5 Mg1 O1 89.38(5) . .
O9 Mg1 O1 92.47(5) 3_565 .
O5 Mg1 O9 90.89(5) . .
O9 Mg1 O9 85.58(5) 3_565 .
O1 Mg1 O9 95.36(5) . .
O5 Mg1 O11 90.92(5) . .
O9 Mg1 O11 87.61(5) 3_565 .
O1 Mg1 O11 173.59(6) . .
O9 Mg1 O11 91.03(5) . .
O5 Mg1 N1 85.14(5) . .
O9 Mg1 N1 98.18(5) 3_565 .
O1 Mg1 N1 91.54(5) . .
O9 Mg1 N1 172.00(5) . .
O11 Mg1 N1 82.11(5) . .
O5 Mg1 Mg1 133.38(5) . 3_565
O9 Mg1 Mg1 43.07(3) 3_565 3_565
O1 Mg1 Mg1 95.35(4) . 3_565
O9 Mg1 Mg1 42.51(3) . 3_565
O11 Mg1 Mg1 89.09(4) . 3_565
N1 Mg1 Mg1 140.78(5) . 3_565
O5 Mg1 Mg2 63.30(4) . .
O9 Mg1 Mg2 113.89(3) 3_565 .
O1 Mg1 Mg2 76.38(4) . .
O9 Mg1 Mg2 33.83(3) . .
O11 Mg1 Mg2 109.43(4) . .
N1 Mg1 Mg2 145.89(4) . .
Mg1 Mg1 Mg2 72.87(2) 3_565 .
O9 Mg2 O10 169.24(4) . .
O9 Mg2 O2 93.99(5) . .
O10 Mg2 O2 96.76(5) . .
O9 Mg2 O7 94.46(5) . 1_455
O10 Mg2 O7 85.46(5) . 1_455
O2 Mg2 O7 87.93(5) . 1_455
O9 Mg2 O6 103.83(4) . .
O10 Mg2 O6 75.67(4) . .
O2 Mg2 O6 95.47(5) . .
O7 Mg2 O6 161.08(5) 1_455 .
O9 Mg2 O4 88.22(4) . 4_565
O10 Mg2 O4 81.04(4) . 4_565
O2 Mg2 O4 177.73(5) . 4_565
O7 Mg2 O4 92.40(4) 1_455 4_565
O6 Mg2 O4 83.50(4) . 4_565
O9 Mg2 Mg3 128.69(3) . 3
O10 Mg2 Mg3 40.85(3) . 3
O2 Mg2 Mg3 135.09(4) . 3
O7 Mg2 Mg3 76.82(3) 1_455 3
O6 Mg2 Mg3 87.83(3) . 3
O4 Mg2 Mg3 42.95(3) 4_565 3
O9 Mg2 Mg3 143.89(4) . .
O10 Mg2 Mg3 34.31(3) . .
O2 Mg2 Mg3 98.20(4) . .
O7 Mg2 Mg3 119.74(4) 1_455 .
O6 Mg2 Mg3 41.36(3) . .
O4 Mg2 Mg3 79.69(3) 4_565 .
Mg3 Mg2 Mg3 57.155(17) 3 .
O9 Mg2 Mg1 34.52(3) . .
O10 Mg2 Mg1 152.41(3) . .
O2 Mg2 Mg1 70.46(4) . .
O7 Mg2 Mg1 117.31(4) 1_455 .
O6 Mg2 Mg1 81.21(3) . .
O4 Mg2 Mg1 111.32(3) 4_565 .
Mg3 Mg2 Mg1 153.40(2) 3 .
Mg3 Mg2 Mg1 121.160(18) . .
O9 Mg2 H9 21.3 . .
O10 Mg2 H9 148.7 . .
O2 Mg2 H9 113.3 . .
O7 Mg2 H9 103.4 1_455 .
O6 Mg2 H9 92.4 . .
O4 Mg2 H9 68.8 4_565 .
Mg3 Mg2 H9 111.3 3 .
Mg3 Mg2 H9 127.1 . .
Mg1 Mg2 H9 45.7 . .
O10 Mg3 O8 165.36(5) . 3_655
O10 Mg3 O10 81.17(4) . 3
O8 Mg3 O10 85.60(4) 3_655 3
O10 Mg3 O4 91.91(4) . 2_545
O8 Mg3 O4 92.77(5) 3_655 2_545
O10 Mg3 O4 83.41(4) 3 2_545
O10 Mg3 N2 102.99(5) . 2_645
O8 Mg3 N2 90.73(5) 3_655 2_645
O10 Mg3 N2 173.68(6) 3 2_645
O4 Mg3 N2 91.64(5) 2_545 2_645
O10 Mg3 O6 76.58(4) . .
O8 Mg3 O6 100.04(5) 3_655 .
O10 Mg3 O6 101.16(4) 3 .
O4 Mg3 O6 166.66(4) 2_545 .
N2 Mg3 O6 84.53(5) 2_645 .
O10 Mg3 Mg3 41.80(3) . 3
O8 Mg3 Mg3 124.70(4) 3_655 3
O10 Mg3 Mg3 39.37(3) 3 3
O4 Mg3 Mg3 86.79(3) 2_545 3
N2 Mg3 Mg3 144.56(5) 2_645 3
O6 Mg3 Mg3 88.94(3) . 3
O10 Mg3 Mg2 96.99(3) . 3
O8 Mg3 Mg2 76.50(4) 3_655 3
O10 Mg3 Mg2 40.07(3) 3 3
O4 Mg3 Mg2 46.20(3) 2_545 3
N2 Mg3 Mg2 133.93(4) 2_645 3
O6 Mg3 Mg2 140.87(3) . 3
Mg3 Mg3 Mg2 64.022(19) 3 3
O10 Mg3 Mg2 35.66(3) . .
O8 Mg3 Mg2 138.96(4) 3_655 .
O10 Mg3 Mg2 90.33(3) 3 .
O4 Mg3 Mg2 127.33(3) 2_545 .
N2 Mg3 Mg2 95.80(4) 2_645 .
O6 Mg3 Mg2 40.92(3) . .
Mg3 Mg3 Mg2 58.823(18) 3 .
Mg2 Mg3 Mg2 122.845(17) 3 .
C1 O1 Mg1 127.38(10) . .
C1 O2 Mg2 137.02(10) . .
C12 O4 Mg3 144.47(10) . 2
C12 O4 Mg2 120.52(10) . 4_566
Mg3 O4 Mg2 90.85(4) 2 4_566
C13 O5 Mg1 151.43(11) . .
C13 O6 Mg2 115.84(10) . .
C13 O6 Mg3 138.68(10) . .
Mg2 O6 Mg3 97.71(4) . .
C24 O7 Mg2 127.44(10) . 1_655
C24 O8 Mg3 132.07(10) . 3_655
Mg2 O9 Mg1 138.99(5) . 3_565
Mg2 O9 Mg1 111.66(5) . .
Mg1 O9 Mg1 94.42(5) 3_565 .
Mg2 O9 H9 98.2 . .
Mg1 O9 H9 105.2 3_565 .
Mg1 O9 H9 104.8 . .
Mg3 O10 Mg2 110.03(5) . .
Mg3 O10 Mg3 98.83(4) . 3
Mg2 O10 Mg3 99.08(4) . 3
Mg3 O10 H10 119.8 . .
Mg2 O10 H10 111.8 . .
Mg3 O10 H10 114.8 3 .
Mg1 O11 H11C 112.7 . .
Mg1 O11 H11D 109.3 . .
H11C O11 H11D 113.3 . .
C25 N1 C29 115.85(15) . .
C25 N1 Mg1 121.47(12) . .
C29 N1 Mg1 122.68(12) . .
C35 N2 C36 116.42(14) . .
C35 N2 Mg3 122.92(11) . 2_655
C36 N2 Mg3 120.62(11) . 2_655
O1 C1 O2 125.06(13) . .
O1 C1 C2 118.43(14) . .
O2 C1 C2 116.50(14) . .
C3 C2 C7 119.05(13) . .
C3 C2 C1 117.55(14) . .
C7 C2 C1 123.38(14) . .
C2 C3 C4 121.97(15) . .
C2 C3 H3A 119.0 . .
C4 C3 H3A 119.0 . .
C5 C4 C3 120.83(15) . .
C5 C4 H4A 119.6 . .
C3 C4 H4A 119.6 . .
C4 C5 C6 119.42(14) . .
C4 C5 C12 120.51(15) . .
C6 C5 C12 119.31(14) . .
C11 C6 C5 121.01(13) . .
C11 C6 C7 118.99(14) . .
C5 C6 C7 120.00(14) . .
C8 C7 C6 117.35(14) . .
C8 C7 C2 124.02(13) . .
C6 C7 C2 118.58(14) . .
C9 C8 C7 121.69(15) . .
C9 C8 H8A 119.2 . .
C7 C8 H8A 119.2 . .
C8 C9 C10 120.68(17) . .
C8 C9 H9A 119.7 . .
C10 C9 H9A 119.7 . .
C11 C10 C9 119.72(16) . .
C11 C10 H10A 120.1 . .
C9 C10 H10A 120.1 . .
C10 C11 C6 121.54(15) . .
C10 C11 H11A 119.2 . .
C6 C11 H11A 119.2 . .
O3 C12 O4 124.75(14) . .
O3 C12 C5 114.20(13) . .
O4 C12 C5 121.03(14) . .
O5 C13 O6 124.03(14) . .
O5 C13 C14 115.41(14) . .
O6 C13 C14 120.47(14) . .
C15 C14 C19 119.82(14) . .
C15 C14 C13 117.69(14) . .
C19 C14 C13 121.97(14) . .
C14 C15 C16 120.40(15) . .
C14 C15 H15A 119.8 . .
C16 C15 H15A 119.8 . .
C17 C16 C15 121.86(15) . .
C17 C16 H16A 119.1 . .
C15 C16 H16A 119.1 . .
C16 C17 C18 119.45(13) . .
C16 C17 C24 116.86(13) . .
C18 C17 C24 123.66(13) . .
C23 C18 C19 118.34(14) . .
C23 C18 C17 123.02(14) . .
C19 C18 C17 118.56(14) . .
C20 C19 C18 118.50(14) . .
C20 C19 C14 122.10(14) . .
C18 C19 C14 119.36(14) . .
C21 C20 C19 121.13(15) . .
C21 C20 H20A 119.4 . .
C19 C20 H20A 119.4 . .
C20 C21 C22 120.42(16) . .
C20 C21 H21A 119.8 . .
C22 C21 H21A 119.8 . .
C23 C22 C21 120.39(16) . .
C23 C22 H22A 119.8 . .
C21 C22 H22A 119.8 . .
C22 C23 C18 121.20(15) . .
C22 C23 H23A 119.4 . .
C18 C23 H23A 119.4 . .
O7 C24 O8 125.42(14) . .
O7 C24 C17 119.41(14) . .
O8 C24 C17 115.14(14) . .
N1 C25 C26 124.06(17) . .
N1 C25 H25A 118.0 . .
C26 C25 H25A 118.0 . .
C25 C26 C27 119.77(18) . .
C25 C26 H26A 120.1 . .
C27 C26 H26A 120.1 . .
C28 C27 C26 116.76(17) . .
C28 C27 C30 122.23(19) . .
C26 C27 C30 121.01(19) . .
C29 C28 C27 119.58(18) . .
C29 C28 H28A 120.2 . .
C27 C28 H28A 120.2 . .
N1 C29 C28 123.93(18) . .
N1 C29 H29A 118.0 . .
C28 C29 H29A 118.0 . .
C27 C30 C31 113.21(16) . .
C27 C30 H30A 108.9 . .
C31 C30 H30A 108.9 . .
C27 C30 H30B 108.9 . .
C31 C30 H30B 108.9 . .
H30A C30 H30B 107.7 . .
C32 C31 C30 112.95(17) . .
C32 C31 H31A 109.0 . .
C30 C31 H31A 109.0 . .
C32 C31 H31B 109.0 . .
C30 C31 H31B 109.0 . .
H31A C31 H31B 107.8 . .
C33 C32 C31 109.61(16) . .
C33 C32 H32A 109.7 . .
C31 C32 H32A 109.7 . .
C33 C32 H32B 109.7 . .
C31 C32 H32B 109.7 . .
H32A C32 H32B 108.2 . .
C37 C33 C34 117.07(16) . .
C37 C33 C32 121.71(18) . .
C34 C33 C32 121.02(17) . .
C35 C34 C33 119.69(17) . .
C35 C34 H34A 120.2 . .
C33 C34 H34A 120.2 . .
N2 C35 C34 123.74(17) . .
N2 C35 H35A 118.1 . .
C34 C35 H35A 118.1 . .
N2 C36 C37 123.17(17) . .
N2 C36 H36A 118.4 . .
C37 C36 H36A 118.4 . .
C36 C37 C33 119.91(17) . .
C36 C37 H37A 120.0 . .
C33 C37 H37A 120.0 . .

loop_
_geom_bond_atom_site_label_1
_geom_bond_atom_site_label_2
_geom_bond_distance
_geom_bond_site_symmetry_2
Mg1 O5 2.0264(13) .
Mg1 O9 2.0500(11) 3_565
Mg1 O1 2.0665(11) .
Mg1 O9 2.0719(11) .
Mg1 O11 2.1700(12) .
Mg1 N1 2.2298(14) .
Mg1 Mg1 3.0249(10) 3_565
Mg1 Mg2 3.3984(7) .
Mg2 O9 2.0356(11) .
Mg2 O10 2.0732(12) .
Mg2 O2 2.0878(11) .
Mg2 O7 2.1030(11) 1_455
Mg2 O6 2.2086(11) .
Mg2 O4 2.2955(11) 4_565
Mg2 Mg3 3.1800(7) 3
Mg2 Mg3 3.3413(7) .
Mg2 H9 2.3152 .
Mg3 O10 2.0046(11) .
Mg3 O8 2.0116(11) 3_655
Mg3 O10 2.1063(11) 3
Mg3 O4 2.1669(12) 2_545
Mg3 N2 2.1846(13) 2_645
Mg3 O6 2.2282(13) .
Mg3 Mg3 3.1226(9) 3
Mg3 Mg2 3.1800(7) 3
O1 C1 1.257(2) .
O2 C1 1.2576(19) .
O3 C12 1.233(2) .
O4 C12 1.2773(18) .
O4 Mg3 2.1669(12) 2
O4 Mg2 2.2955(11) 4_566
O5 C13 1.243(2) .
O6 C13 1.2647(18) .
O7 C24 1.2526(19) .
O7 Mg2 2.1030(11) 1_655
O8 C24 1.2600(19) .
O8 Mg3 2.0116(11) 3_655
O9 Mg1 2.0500(11) 3_565
O9 H9 0.8501 .
O10 Mg3 2.1063(11) 3
O10 H10 0.8500 .
O11 H11C 0.8502 .
O11 H11D 0.8501 .
N1 C25 1.326(2) .
N1 C29 1.341(2) .
N2 C35 1.334(2) .
N2 C36 1.340(2) .
N2 Mg3 2.1846(13) 2_655
C1 C2 1.520(2) .
C2 C3 1.367(2) .
C2 C7 1.437(2) .
C3 C4 1.405(2) .
C3 H3A 0.9300 .
C4 C5 1.368(2) .
C4 H4A 0.9300 .
C5 C6 1.420(2) .
C5 C12 1.518(2) .
C6 C11 1.419(2) .
C6 C7 1.432(2) .
C7 C8 1.416(2) .
C8 C9 1.365(2) .
C8 H8A 0.9300 .
C9 C10 1.402(2) .
C9 H9A 0.9300 .
C10 C11 1.356(2) .
C10 H10A 0.9300 .
C11 H11A 0.9300 .
C13 C14 1.504(2) .
C14 C15 1.363(2) .
C14 C19 1.432(2) .
C15 C16 1.404(2) .
C15 H15A 0.9300 .
C16 C17 1.365(2) .
C16 H16A 0.9300 .
C17 C18 1.431(2) .
C17 C24 1.513(2) .
C18 C23 1.419(2) .
C18 C19 1.428(2) .
C19 C20 1.415(2) .
C20 C21 1.360(2) .
C20 H20A 0.9300 .
C21 C22 1.401(2) .
C21 H21A 0.9300 .
C22 C23 1.357(2) .
C22 H22A 0.9300 .
C23 H23A 0.9300 .
C25 C26 1.380(3) .
C25 H25A 0.9300 .
C26 C27 1.383(3) .
C26 H26A 0.9300 .
C27 C28 1.381(3) .
C27 C30 1.510(3) .
C28 C29 1.380(3) .
C28 H28A 0.9300 .
C29 H29A 0.9300 .
C30 C31 1.519(2) .
C30 H30A 0.9700 .
C30 H30B 0.9700 .
C31 C32 1.515(3) .
C31 H31A 0.9700 .
C31 H31B 0.9700 .
C32 C33 1.505(2) .
C32 H32A 0.9700 .
C32 H32B 0.9700 .
C33 C37 1.379(3) .
C33 C34 1.380(3) .
C34 C35 1.373(2) .
C34 H34A 0.9300 .
C35 H35A 0.9300 .
C36 C37 1.378(2) .
C36 H36A 0.9300 .
C37 H37A 0.9300 .

loop_
_geom_hbond_atom_site_label_D
_geom_hbond_atom_site_label_H
_geom_hbond_atom_site_label_A
_geom_hbond_distance_DH
_geom_hbond_distance_HA
_geom_hbond_distance_DA
_geom_hbond_angle_DHA
_geom_hbond_site_symmetry_A
O9 H9 O3 0.85 1.91 2.7294(15) 160.8 4_565
O11 H11C O3 0.85 2.49 3.1475(19) 134.4 4_565
O11 H11D O7 0.85 2.34 3.1248(19) 154.5 3_665

loop_
_geom_torsion_atom_site_label_1
_geom_torsion_atom_site_label_2
_geom_torsion_atom_site_label_3
_geom_torsion_atom_site_label_4
_geom_torsion
_geom_torsion_site_symmetry_1
_geom_torsion_site_symmetry_4
O5 Mg1 Mg2 O9 -141.42(7) . .
O9 Mg1 Mg2 O9 35.66(7) 3_565 .
O1 Mg1 Mg2 O9 122.29(6) . .
O11 Mg1 Mg2 O9 -60.53(6) . .
N1 Mg1 Mg2 O9 -165.67(9) . .
Mg1 Mg1 Mg2 O9 22.21(5) 3_565 .
O5 Mg1 Mg2 O10 22.48(8) . .
O9 Mg1 Mg2 O10 -160.43(7) 3_565 .
O1 Mg1 Mg2 O10 -73.80(8) . .
O9 Mg1 Mg2 O10 163.91(9) . .
O11 Mg1 Mg2 O10 103.38(8) . .
N1 Mg1 Mg2 O10 -1.76(11) . .
Mg1 Mg1 Mg2 O10 -173.88(7) 3_565 .
O5 Mg1 Mg2 O2 88.30(5) . .
O9 Mg1 Mg2 O2 -94.61(5) 3_565 .
O1 Mg1 Mg2 O2 -7.99(5) . .
O9 Mg1 Mg2 O2 -130.28(6) . .
O11 Mg1 Mg2 O2 169.19(5) . .
N1 Mg1 Mg2 O2 64.05(8) . .
Mg1 Mg1 Mg2 O2 -108.07(4) 3_565 .
O5 Mg1 Mg2 O7 165.21(6) . 1_455
O9 Mg1 Mg2 O7 -17.71(5) 3_565 1_455
O1 Mg1 Mg2 O7 68.92(5) . 1_455
O9 Mg1 Mg2 O7 -53.37(6) . 1_455
O11 Mg1 Mg2 O7 -113.90(5) . 1_455
N1 Mg1 Mg2 O7 140.96(8) . 1_455
Mg1 Mg1 Mg2 O7 -31.16(4) 3_565 1_455
O5 Mg1 Mg2 O6 -10.75(5) . .
O9 Mg1 Mg2 O6 166.34(4) 3_565 .
O1 Mg1 Mg2 O6 -107.03(5) . .
O9 Mg1 Mg2 O6 130.67(6) . .
O11 Mg1 Mg2 O6 70.14(5) . .
N1 Mg1 Mg2 O6 -35.00(8) . .
Mg1 Mg1 Mg2 O6 152.88(3) 3_565 .
O5 Mg1 Mg2 O4 -90.19(5) . 4_565
O9 Mg1 Mg2 O4 86.89(5) 3_565 4_565
O1 Mg1 Mg2 O4 173.52(5) . 4_565
O9 Mg1 Mg2 O4 51.23(6) . 4_565
O11 Mg1 Mg2 O4 -9.30(5) . 4_565
N1 Mg1 Mg2 O4 -114.44(7) . 4_565
Mg1 Mg1 Mg2 O4 73.44(4) 3_565 4_565
O5 Mg1 Mg2 Mg3 -77.53(6) . 3
O9 Mg1 Mg2 Mg3 99.56(5) 3_565 3
O1 Mg1 Mg2 Mg3 -173.81(5) . 3
O9 Mg1 Mg2 Mg3 63.89(6) . 3
O11 Mg1 Mg2 Mg3 3.36(7) . 3
N1 Mg1 Mg2 Mg3 -101.78(8) . 3
Mg1 Mg1 Mg2 Mg3 86.10(5) 3_565 3
O5 Mg1 Mg2 Mg3 0.47(4) . .
O9 Mg1 Mg2 Mg3 177.55(3) 3_565 .
O1 Mg1 Mg2 Mg3 -95.82(4) . .
O9 Mg1 Mg2 Mg3 141.89(5) . .
O11 Mg1 Mg2 Mg3 81.36(4) . .
N1 Mg1 Mg2 Mg3 -23.78(8) . .
Mg1 Mg1 Mg2 Mg3 164.10(2) 3_565 .
O9 Mg2 Mg3 O10 -161.55(8) . .
O2 Mg2 Mg3 O10 89.98(6) . .
O7 Mg2 Mg3 O10 -2.32(6) 1_455 .
O6 Mg2 Mg3 O10 178.96(7) . .
O4 Mg2 Mg3 O10 -89.17(6) 4_565 .
Mg3 Mg2 Mg3 O10 -49.36(5) 3 .
Mg1 Mg2 Mg3 O10 162.06(5) . .
O9 Mg2 Mg3 O8 -3.62(9) . 3_655
O10 Mg2 Mg3 O8 157.93(7) . 3_655
O2 Mg2 Mg3 O8 -112.09(6) . 3_655
O7 Mg2 Mg3 O8 155.61(6) 1_455 3_655
O6 Mg2 Mg3 O8 -23.11(7) . 3_655
O4 Mg2 Mg3 O8 68.75(6) 4_565 3_655
Mg3 Mg2 Mg3 O8 108.57(6) 3 3_655
Mg1 Mg2 Mg3 O8 -40.02(6) . 3_655
O9 Mg2 Mg3 O10 -87.29(6) . 3
O10 Mg2 Mg3 O10 74.25(6) . 3
O2 Mg2 Mg3 O10 164.24(4) . 3
O7 Mg2 Mg3 O10 71.93(5) 1_455 3
O6 Mg2 Mg3 O10 -106.78(5) . 3
O4 Mg2 Mg3 O10 -14.92(4) 4_565 3
Mg3 Mg2 Mg3 O10 24.90(3) 3 3
Mg1 Mg2 Mg3 O10 -123.69(3) . 3
O9 Mg2 Mg3 O4 -169.25(6) . 2_545
O10 Mg2 Mg3 O4 -7.70(6) . 2_545
O2 Mg2 Mg3 O4 82.28(5) . 2_545
O7 Mg2 Mg3 O4 -10.02(6) 1_455 2_545
O6 Mg2 Mg3 O4 171.26(6) . 2_545
O4 Mg2 Mg3 O4 -96.88(4) 4_565 2_545
Mg3 Mg2 Mg3 O4 -57.06(4) 3 2_545
Mg1 Mg2 Mg3 O4 154.35(4) . 2_545
O9 Mg2 Mg3 N2 94.22(7) . 2_645
O10 Mg2 Mg3 N2 -104.24(6) . 2_645
O2 Mg2 Mg3 N2 -14.25(5) . 2_645
O7 Mg2 Mg3 N2 -106.56(5) 1_455 2_645
O6 Mg2 Mg3 N2 74.73(6) . 2_645
O4 Mg2 Mg3 N2 166.59(5) 4_565 2_645
Mg3 Mg2 Mg3 N2 -153.60(5) 3 2_645
Mg1 Mg2 Mg3 N2 57.82(4) . 2_645
O9 Mg2 Mg3 O6 19.49(7) . .
O10 Mg2 Mg3 O6 -178.96(7) . .
O2 Mg2 Mg3 O6 -88.98(5) . .
O7 Mg2 Mg3 O6 178.72(6) 1_455 .
O4 Mg2 Mg3 O6 91.87(5) 4_565 .
Mg3 Mg2 Mg3 O6 131.68(5) 3 .
Mg1 Mg2 Mg3 O6 -16.91(4) . .
O9 Mg2 Mg3 Mg3 -112.19(6) . 3
O10 Mg2 Mg3 Mg3 49.36(5) . 3
O2 Mg2 Mg3 Mg3 139.34(4) . 3
O7 Mg2 Mg3 Mg3 47.04(4) 1_455 3
O6 Mg2 Mg3 Mg3 -131.68(5) . 3
O4 Mg2 Mg3 Mg3 -39.81(3) 4_565 3
Mg1 Mg2 Mg3 Mg3 -148.59(2) . 3
O9 Mg2 Mg3 Mg2 -112.19(6) . 3
O10 Mg2 Mg3 Mg2 49.36(5) . 3
O2 Mg2 Mg3 Mg2 139.34(4) . 3
O7 Mg2 Mg3 Mg2 47.04(4) 1_455 3
O6 Mg2 Mg3 Mg2 -131.68(5) . 3
O4 Mg2 Mg3 Mg2 -39.81(3) 4_565 3
Mg3 Mg2 Mg3 Mg2 0.0 3 3
Mg1 Mg2 Mg3 Mg2 -148.59(2) . 3
O5 Mg1 O1 C1 -43.76(13) . .
O9 Mg1 O1 C1 132.86(13) 3_565 .
O9 Mg1 O1 C1 47.07(13) . .
O11 Mg1 O1 C1 -136.5(5) . .
N1 Mg1 O1 C1 -128.88(13) . .
Mg1 Mg1 O1 C1 89.78(13) 3_565 .
Mg2 Mg1 O1 C1 18.87(12) . .
O9 Mg2 O2 C1 -23.59(16) . .
O10 Mg2 O2 C1 156.91(16) . .
O7 Mg2 O2 C1 -117.91(16) 1_455 .
O6 Mg2 O2 C1 80.74(16) . .
O4 Mg2 O2 C1 143.8(12) 4_565 .
Mg3 Mg2 O2 C1 173.16(14) 3 .
Mg3 Mg2 O2 C1 122.33(16) . .
Mg1 Mg2 O2 C1 2.09(15) . .
O9 Mg1 O5 C13 -15.8(9) 3_565 .
O1 Mg1 O5 C13 103.0(2) . .
O9 Mg1 O5 C13 7.6(2) . .
O11 Mg1 O5 C13 -83.4(2) . .
N1 Mg1 O5 C13 -165.4(2) . .
Mg1 Mg1 O5 C13 6.2(3) 3_565 .
Mg2 Mg1 O5 C13 27.9(2) . .
O9 Mg2 O6 C13 36.49(11) . .
O10 Mg2 O6 C13 -154.59(10) . .
O2 Mg2 O6 C13 -58.99(10) . .
O7 Mg2 O6 C13 -158.63(14) 1_455 .
O4 Mg2 O6 C13 123.04(10) 4_565 .
Mg3 Mg2 O6 C13 165.91(10) 3 .
Mg3 Mg2 O6 C13 -155.19(12) . .
Mg1 Mg2 O6 C13 10.22(10) . .
O9 Mg2 O6 Mg3 -168.32(4) . .
O10 Mg2 O6 Mg3 0.60(4) . .
O2 Mg2 O6 Mg3 96.20(5) . .
O7 Mg2 O6 Mg3 -3.44(16) 1_455 .
O4 Mg2 O6 Mg3 -81.77(4) 4_565 .
Mg3 Mg2 O6 Mg3 -38.90(4) 3 .
Mg1 Mg2 O6 Mg3 165.42(4) . .
O10 Mg3 O6 C13 144.50(15) . .
O8 Mg3 O6 C13 -50.06(15) 3_655 .
O10 Mg3 O6 C13 -137.50(14) 3 .
O4 Mg3 O6 C13 113.5(2) 2_545 .
N2 Mg3 O6 C13 39.72(15) 2_645 .
Mg3 Mg3 O6 C13 -175.16(14) 3 .
Mg2 Mg3 O6 C13 -130.96(13) 3 .
Mg2 Mg3 O6 C13 145.12(16) . .
O10 Mg3 O6 Mg2 -0.62(4) . .
O8 Mg3 O6 Mg2 164.83(4) 3_655 .
O10 Mg3 O6 Mg2 77.38(5) 3 .
O4 Mg3 O6 Mg2 -31.6(2) 2_545 .
N2 Mg3 O6 Mg2 -105.40(5) 2_645 .
Mg3 Mg3 O6 Mg2 39.73(4) 3 .
Mg2 Mg3 O6 Mg2 83.92(6) 3 .
O10 Mg2 O9 Mg1 97.8(3) . 3_565
O2 Mg2 O9 Mg1 -79.56(8) . 3_565
O7 Mg2 O9 Mg1 8.67(8) 1_455 3_565
O6 Mg2 O9 Mg1 -176.20(7) . 3_565
O4 Mg2 O9 Mg1 100.94(8) 4_565 3_565
Mg3 Mg2 O9 Mg1 85.33(8) 3 3_565
Mg3 Mg2 O9 Mg1 170.68(5) . 3_565
Mg1 Mg2 O9 Mg1 -125.67(10) . 3_565
O10 Mg2 O9 Mg1 -136.5(2) . .
O2 Mg2 O9 Mg1 46.11(6) . .
O7 Mg2 O9 Mg1 134.34(5) 1_455 .
O6 Mg2 O9 Mg1 -50.53(6) . .
O4 Mg2 O9 Mg1 -133.39(5) 4_565 .
Mg3 Mg2 O9 Mg1 -149.00(3) 3 .
Mg3 Mg2 O9 Mg1 -63.65(7) . .
O5 Mg1 O9 Mg2 33.86(6) . .
O9 Mg1 O9 Mg2 -147.68(7) 3_565 .
O1 Mg1 O9 Mg2 -55.61(6) . .
O11 Mg1 O9 Mg2 124.80(6) . .
N1 Mg1 O9 Mg2 93.9(4) . .
Mg1 Mg1 O9 Mg2 -147.68(7) 3_565 .
O5 Mg1 O9 Mg1 -178.46(5) . 3_565
O9 Mg1 O9 Mg1 0.0 3_565 3_565
O1 Mg1 O9 Mg1 92.07(5) . 3_565
O11 Mg1 O9 Mg1 -87.53(5) . 3_565
N1 Mg1 O9 Mg1 -118.4(4) . 3_565
Mg2 Mg1 O9 Mg1 147.68(7) . 3_565
O8 Mg3 O10 Mg2 -77.5(2) 3_655 .
O10 Mg3 O10 Mg2 -103.09(6) 3 .
O4 Mg3 O10 Mg2 173.88(5) 2_545 .
N2 Mg3 O10 Mg2 81.75(6) 2_645 .
O6 Mg3 O10 Mg2 0.70(4) . .
Mg3 Mg3 O10 Mg2 -103.09(6) 3 .
Mg2 Mg3 O10 Mg2 -140.04(4) 3 .
O8 Mg3 O10 Mg3 25.6(2) 3_655 3
O10 Mg3 O10 Mg3 0.0 3 3
O4 Mg3 O10 Mg3 -83.03(4) 2_545 3
N2 Mg3 O10 Mg3 -175.16(5) 2_645 3
O6 Mg3 O10 Mg3 103.79(5) . 3
Mg2 Mg3 O10 Mg3 -36.94(4) 3 3
Mg2 Mg3 O10 Mg3 103.09(6) . 3
O9 Mg2 O10 Mg3 88.0(3) . .
O2 Mg2 O10 Mg3 -94.66(5) . .
O7 Mg2 O10 Mg3 177.98(5) 1_455 .
O6 Mg2 O10 Mg3 -0.71(5) . .
O4 Mg2 O10 Mg3 84.82(5) 4_565 .
Mg3 Mg2 O10 Mg3 102.92(6) 3 .
Mg1 Mg2 O10 Mg3 -34.69(10) . .
O9 Mg2 O10 Mg3 -14.9(3) . 3
O2 Mg2 O10 Mg3 162.42(5) . 3
O7 Mg2 O10 Mg3 75.06(4) 1_455 3
O6 Mg2 O10 Mg3 -103.63(4) . 3
O4 Mg2 O10 Mg3 -18.10(4) 4_565 3
Mg3 Mg2 O10 Mg3 -102.92(6) . 3
Mg1 Mg2 O10 Mg3 -137.62(6) . 3
O5 Mg1 N1 C25 -142.01(13) . .
O9 Mg1 N1 C25 39.96(13) 3_565 .
O1 Mg1 N1 C25 -52.76(13) . .
O9 Mg1 N1 C25 157.6(3) . .
O11 Mg1 N1 C25 126.38(13) . .
Mg1 Mg1 N1 C25 47.63(15) 3_565 .
Mg2 Mg1 N1 C25 -120.41(13) . .
O5 Mg1 N1 C29 38.49(14) . .
O9 Mg1 N1 C29 -139.54(13) 3_565 .
O1 Mg1 N1 C29 127.74(13) . .
O9 Mg1 N1 C29 -21.9(5) . .
O11 Mg1 N1 C29 -53.12(13) . .
Mg1 Mg1 N1 C29 -131.86(13) 3_565 .
Mg2 Mg1 N1 C29 60.10(16) . .
Mg1 O1 C1 O2 -25.4(2) . .
Mg1 O1 C1 C2 155.95(11) . .
Mg2 O2 C1 O1 11.4(3) . .
Mg2 O2 C1 C2 -169.95(11) . .
O1 C1 C2 C3 146.93(16) . .
O2 C1 C2 C3 -31.8(2) . .
O1 C1 C2 C7 -34.7(2) . .
O2 C1 C2 C7 146.57(16) . .
C7 C2 C3 C4 -1.4(3) . .
C1 C2 C3 C4 177.08(16) . .
C2 C3 C4 C5 -2.3(3) . .
C3 C4 C5 C6 3.6(3) . .
C3 C4 C5 C12 -166.38(16) . .
C4 C5 C6 C11 179.07(16) . .
C12 C5 C6 C11 -10.8(2) . .
C4 C5 C6 C7 -1.3(2) . .
C12 C5 C6 C7 168.76(15) . .
C11 C6 C7 C8 -0.1(2) . .
C5 C6 C7 C8 -179.69(15) . .
C11 C6 C7 C2 177.40(15) . .
C5 C6 C7 C2 -2.2(2) . .
C3 C2 C7 C8 -179.17(16) . .
C1 C2 C7 C8 2.4(3) . .
C3 C2 C7 C6 3.5(2) . .
C1 C2 C7 C6 -174.85(15) . .
C6 C7 C8 C9 -1.7(3) . .
C2 C7 C8 C9 -179.04(17) . .
C7 C8 C9 C10 2.0(3) . .
C8 C9 C10 C11 -0.4(3) . .
C9 C10 C11 C6 -1.4(3) . .
C5 C6 C11 C10 -178.77(17) . .
C7 C6 C11 C10 1.6(3) . .
Mg3 O4 C12 O3 145.53(15) 2 .
Mg2 O4 C12 O3 -3.2(2) 4_566 .
Mg3 O4 C12 C5 -36.3(3) 2 .
Mg2 O4 C12 C5 174.94(11) 4_566 .
C4 C5 C12 O3 93.3(2) . .
C6 C5 C12 O3 -76.7(2) . .
C4 C5 C12 O4 -85.0(2) . .
C6 C5 C12 O4 104.98(18) . .
Mg1 O5 C13 O6 -26.6(3) . .
Mg1 O5 C13 C14 149.83(18) . .
Mg2 O6 C13 O5 -3.11(19) . .
Mg3 O6 C13 O5 -144.08(13) . .
Mg2 O6 C13 C14 -179.41(10) . .
Mg3 O6 C13 C14 39.6(2) . .
O5 C13 C14 C15 -129.63(16) . .
O6 C13 C14 C15 47.0(2) . .
O5 C13 C14 C19 42.0(2) . .
O6 C13 C14 C19 -141.36(15) . .
C19 C14 C15 C16 -6.4(2) . .
C13 C14 C15 C16 165.41(15) . .
C14 C15 C16 C17 0.7(3) . .
C15 C16 C17 C18 5.6(3) . .
C15 C16 C17 C24 -172.76(15) . .
C16 C17 C18 C23 170.66(16) . .
C24 C17 C18 C23 -11.1(2) . .
C16 C17 C18 C19 -6.0(2) . .
C24 C17 C18 C19 172.31(15) . .
C23 C18 C19 C20 1.5(2) . .
C17 C18 C19 C20 178.29(15) . .
C23 C18 C19 C14 -176.45(15) . .
C17 C18 C19 C14 0.3(2) . .
C15 C14 C19 C20 -172.02(16) . .
C13 C14 C19 C20 16.5(2) . .
C15 C14 C19 C18 5.9(2) . .
C13 C14 C19 C18 -165.64(14) . .
C18 C19 C20 C21 -1.2(3) . .
C14 C19 C20 C21 176.72(17) . .
C19 C20 C21 C22 -0.3(3) . .
C20 C21 C22 C23 1.5(3) . .
C21 C22 C23 C18 -1.2(3) . .
C19 C18 C23 C22 -0.4(3) . .
C17 C18 C23 C22 -177.00(17) . .
Mg2 O7 C24 O8 -15.3(2) 1_655 .
Mg2 O7 C24 C17 166.51(10) 1_655 .
Mg3 O8 C24 O7 17.9(2) 3_655 .
Mg3 O8 C24 C17 -163.92(10) 3_655 .
C16 C17 C24 O7 150.87(15) . .
C18 C17 C24 O7 -27.5(2) . .
C16 C17 C24 O8 -27.5(2) . .
C18 C17 C24 O8 154.21(15) . .
C29 N1 C25 C26 0.3(3) . .
Mg1 N1 C25 C26 -179.27(14) . .
N1 C25 C26 C27 1.7(3) . .
C25 C26 C27 C28 -1.9(3) . .
C25 C26 C27 C30 177.33(16) . .
C26 C27 C28 C29 0.4(3) . .
C30 C27 C28 C29 -178.82(17) . .
C25 N1 C29 C28 -1.9(3) . .
Mg1 N1 C29 C28 177.64(14) . .
C27 C28 C29 N1 1.6(3) . .
C28 C27 C30 C31 -92.6(2) . .
C26 C27 C30 C31 88.2(2) . .
C27 C30 C31 C32 73.0(2) . .
C30 C31 C32 C33 176.47(17) . .
C31 C32 C33 C37 80.1(2) . .
C31 C32 C33 C34 -94.5(2) . .
C37 C33 C34 C35 0.0(3) . .
C32 C33 C34 C35 174.80(19) . .
C36 N2 C35 C34 -0.9(3) . .
Mg3 N2 C35 C34 176.82(15) 2_655 .
C33 C34 C35 N2 0.7(3) . .
C35 N2 C36 C37 0.5(3) . .
Mg3 N2 C36 C37 -177.31(16) 2_655 .
N2 C36 C37 C33 0.1(3) . .
C34 C33 C37 C36 -0.4(3) . .
C32 C33 C37 C36 -175.2(2) . .
